data_4129432
loop_
_publ_author_name
'Rajendar, Goreti'
'Corey, E. J.'

_publ_section_title
;
 A systematic study of functionalized oxiranes as initiating groups for
 cationic polycyclization reactions.
;
_journal_issue 17
_journal_name_full 'Journal of the American Chemical Society'
_journal_page_first 5837
_journal_page_last 5844
_journal_paper_doi 10.1021/jacs.5b03229
_journal_volume 137
_journal_year 2015
_chemical_absolute_configuration ad
_chemical_formula_sum 'C24 H28 O2'
_chemical_formula_weight 348.46
_space_group_crystal_system monoclinic
_space_group_IT_number 4
_space_group_name_Hall 'P 2yb'
_space_group_name_H-M_alt 'P 1 21 1'
_atom_sites_solution_hydrogens geom
_audit_creation_method SHELXL-2014/6
_cell_angle_alpha 90
_cell_angle_beta 110.6862(18)
_cell_angle_gamma 90
_cell_formula_units_Z 4
_cell_length_a 17.6439(5)
_cell_length_b 5.9607(2)
_cell_length_c 18.9000(5)
_cell_measurement_reflns_used 9215
_cell_measurement_temperature 100(2)
_cell_measurement_theta_max 66.5
_cell_measurement_theta_min 2.68
_cell_volume 1859.56(10)
_computing_cell_refinement 'SAINT 8.34C (Bruker-AXS, 2014)'
_computing_data_collection 'APEX2 v2014.3.0 (Bruker-AXS, 2014)'
_computing_data_reduction 'SAINT 8.34C (Bruker-AXS, 2014)'
_computing_molecular_graphics 'Bruker SHELXTL (Sheldrick, 2008)'
_computing_publication_material 'Bruker SHELXTL (Sheldrick, 2008)'
_computing_structure_refinement 'SHELXL-2014 (Sheldrick, 2008)'
_computing_structure_solution 'SHELXT-2014 (Sheldrick, 2008)'
_diffrn_ambient_temperature 100(2)
_diffrn_measured_fraction_theta_full 0.970
_diffrn_measured_fraction_theta_max 0.990
_diffrn_measurement_device_type
;
Bruker D8 goniometer with CCD area detector  
;
_diffrn_measurement_method 'omega and phi scans'
_diffrn_radiation_monochromator graphite
_diffrn_radiation_source 'I\mS microfocus tube'
_diffrn_radiation_type CuK\a
_diffrn_radiation_wavelength 1.54178
_diffrn_reflns_av_R_equivalents 0.0571
_diffrn_reflns_av_unetI/netI 0.0345
_diffrn_reflns_Laue_measured_fraction_full 0.970
_diffrn_reflns_Laue_measured_fraction_max 0.990
_diffrn_reflns_limit_h_max 20
_diffrn_reflns_limit_h_min -21
_diffrn_reflns_limit_k_max 6
_diffrn_reflns_limit_k_min -7
_diffrn_reflns_limit_l_max 22
_diffrn_reflns_limit_l_min -22
_diffrn_reflns_number 46891
_diffrn_reflns_point_group_measured_fraction_full 0.922
_diffrn_reflns_point_group_measured_fraction_max 0.942
_diffrn_reflns_theta_full 67.679
_diffrn_reflns_theta_max 66.684
_diffrn_reflns_theta_min 2.499
_exptl_absorpt_coefficient_mu 0.599
_exptl_absorpt_correction_T_max 0.8642
_exptl_absorpt_correction_T_min 0.7845
_exptl_absorpt_correction_type multi-scan
_exptl_absorpt_process_details sadabs
_exptl_crystal_colour Colorless
_exptl_crystal_density_diffrn 1.245
_exptl_crystal_description plate
_exptl_crystal_F_000 752
_exptl_crystal_size_max 0.180
_exptl_crystal_size_mid 0.160
_exptl_crystal_size_min 0.010
_refine_diff_density_max 0.300
_refine_diff_density_min -0.212
_refine_diff_density_rms 0.035
_refine_ls_abs_structure_details
;
 Flack x determined using 2013 quotients [(I+)-(I-)]/[(I+)+(I-)]
 (Parsons, Flack and Wagner, Acta Cryst. B69 (2013) 249-259).
;
_refine_ls_abs_structure_Flack -0.5(3)
_refine_ls_extinction_coef 0.0016(2)
_refine_ls_extinction_expression Fc^*^=kFc[1+0.001xFc^2^\l^3^/sin(2\q)]^-1/4^
_refine_ls_extinction_method SHELXL
_refine_ls_goodness_of_fit_ref 1.052
_refine_ls_hydrogen_treatment constr
_refine_ls_matrix_type full
_refine_ls_number_parameters 594
_refine_ls_number_reflns 6196
_refine_ls_number_restraints 103
_refine_ls_restrained_S_all 1.051
_refine_ls_R_factor_all 0.0529
_refine_ls_R_factor_gt 0.0449
_refine_ls_shift/su_max 0.000
_refine_ls_shift/su_mean 0.000
_refine_ls_structure_factor_coef Fsqd
_refine_ls_weighting_details 'w=1/[\s^2^(Fo^2^)+(0.0452P)^2^+0.6182P] where P=(Fo^2^+2Fc^2^)/3'
_refine_ls_weighting_scheme calc
_refine_ls_wR_factor_gt 0.1088
_refine_ls_wR_factor_ref 0.1126
_reflns_Friedel_coverage 0.722
_reflns_Friedel_fraction_full 0.864
_reflns_Friedel_fraction_max 0.882
_reflns_number_gt 5328
_reflns_number_total 6196
_reflns_threshold_expression 'I > 2\s(I)'
_cod_data_source_file ja5b03229_si_003.cif
_cod_data_source_block GR-Be
_cod_original_sg_symbol_H-M 'P 21'
_cod_database_code 4129432
_shelx_space_group_comment
;
The symmetry employed for this shelxl refinement is uniquely defined
by the following loop, which should always be used as a source of
symmetry information in preference to the above space-group names.
They are only intended as comments.
;
_shelx_estimated_absorpt_t_min 0.900
_shelx_estimated_absorpt_t_max 0.994
_shelxl_version_number 2014/6

loop_
_space_group_symop_operation_xyz
'x, y, z'
'-x, y+1/2, -z'

loop_
_atom_site_label
_atom_site_type_symbol
_atom_site_fract_x
_atom_site_fract_y
_atom_site_fract_z
_atom_site_U_iso_or_equiv
_atom_site_adp_type
_atom_site_occupancy
_atom_site_site_symmetry_order
_atom_site_calc_flag
_atom_site_refinement_flags_posn
_atom_site_refinement_flags_adp
_atom_site_refinement_flags_occupancy
_atom_site_disorder_assembly
_atom_site_disorder_group
O1 O 0.55301(18) 0.6983(11) 0.5994(3) 0.0232(9) Uani 0.6813(16) 1 d D . P A 1
C1 C 0.6092(3) 0.6286(9) 0.5638(2) 0.0209(9) Uani 0.6813(16) 1 d D . P A 1
H1 H 0.6179 0.4635 0.5724 0.025 Uiso 0.6813(16) 1 calc R U P A 1
C2 C 0.5750(2) 0.6663(8) 0.4788(2) 0.0233(9) Uani 0.6813(16) 1 d D . P A 1
H2A H 0.5705 0.8290 0.4675 0.028 Uiso 0.6813(16) 1 calc R U P A 1
H2B H 0.5204 0.5988 0.4570 0.028 Uiso 0.6813(16) 1 calc R U P A 1
C3 C 0.6327(2) 0.5560(9) 0.4446(2) 0.0225(9) Uani 0.6813(16) 1 d D . P A 1
H3A H 0.6115 0.5810 0.3892 0.027 Uiso 0.6813(16) 1 calc R U P A 1
H3B H 0.6334 0.3922 0.4534 0.027 Uiso 0.6813(16) 1 calc R U P A 1
C4 C 0.7205(3) 0.6467(8) 0.4776(2) 0.0235(9) Uani 0.6813(16) 1 d D . P A 1
C5 C 0.7771(3) 0.4956(11) 0.4526(3) 0.0256(12) Uani 0.6813(16) 1 d D . P A 1
C6 C 0.7519(3) 0.4076(10) 0.3803(3) 0.0322(10) Uani 0.6813(16) 1 d D . P A 1
H6 H 0.6989 0.4420 0.3464 0.039 Uiso 0.6813(16) 1 calc R U P A 1
C7 C 0.8010(3) 0.2708(12) 0.3555(3) 0.0384(12) Uani 0.6813(16) 1 d D . P A 1
H7 H 0.7818 0.2104 0.3058 0.046 Uiso 0.6813(16) 1 calc R U P A 1
C8 C 0.8785(3) 0.2240(15) 0.4045(3) 0.0338(14) Uani 0.6813(16) 1 d D . P A 1
H8 H 0.9124 0.1272 0.3889 0.041 Uiso 0.6813(16) 1 calc R U P A 1
C9 C 0.9069(3) 0.3161(11) 0.4756(3) 0.0339(12) Uani 0.6813(16) 1 d D . P A 1
H9 H 0.9609 0.2866 0.5080 0.041 Uiso 0.6813(16) 1 calc R U P A 1
C10 C 0.8570(3) 0.4536(11) 0.5009(3) 0.0279(12) Uani 0.6813(16) 1 d D . P A 1
C11 C 0.8917(3) 0.5439(12) 0.5804(3) 0.0431(13) Uani 0.6813(16) 1 d D . P A 1
H11A H 0.9442 0.6174 0.5873 0.052 Uiso 0.6813(16) 1 calc R U P A 1
H11B H 0.9027 0.4164 0.6162 0.052 Uiso 0.6813(16) 1 calc R U P A 1
C12 C 0.8377(3) 0.7099(11) 0.6004(3) 0.0335(11) Uani 0.6813(16) 1 d D . P A 1
H12A H 0.8444 0.8606 0.5814 0.040 Uiso 0.6813(16) 1 calc R U P A 1
H12B H 0.8534 0.7189 0.6561 0.040 Uiso 0.6813(16) 1 calc R U P A 1
C13 C 0.7494(2) 0.6365(8) 0.5653(2) 0.0222(9) Uani 0.6813(16) 1 d D . P A 1
H13 H 0.7499 0.4731 0.5774 0.027 Uiso 0.6813(16) 1 calc R U P A 1
C14 C 0.6915(3) 0.7434(9) 0.6012(2) 0.0229(9) Uani 0.6813(16) 1 d D . P A 1
C15 C 0.7188(3) 0.6754(9) 0.6850(3) 0.0255(10) Uani 0.6813(16) 1 d D . P A 1
H15A H 0.7303 0.5124 0.6897 0.031 Uiso 0.6813(16) 1 calc R U P A 1
H15B H 0.7694 0.7558 0.7138 0.031 Uiso 0.6813(16) 1 calc R U P A 1
O2 O 0.6571(3) 0.7275(13) 0.71679(19) 0.0260(10) Uani 0.6813(16) 1 d D . P A 1
C16 C 0.5776(2) 0.6207(6) 0.67159(18) 0.0313(8) Uani 0.6813(16) 1 d D . P A 1
H16 H 0.5849 0.4543 0.6713 0.038 Uiso 0.6813(16) 1 calc R U P A 1
C23 C 0.7227(3) 0.8800(10) 0.4444(3) 0.0316(10) Uani 0.6813(16) 1 d D . P A 1
H23A H 0.7112 0.8671 0.3899 0.047 Uiso 0.6813(16) 1 calc R U P A 1
H23B H 0.7765 0.9463 0.4689 0.047 Uiso 0.6813(16) 1 calc R U P A 1
H23C H 0.6818 0.9760 0.4532 0.047 Uiso 0.6813(16) 1 calc R U P A 1
C24 C 0.6860(3) 1.0016(9) 0.5982(3) 0.0315(11) Uani 0.6813(16) 1 d D . P A 1
H24A H 0.6580 1.0501 0.5459 0.047 Uiso 0.6813(16) 1 calc R U P A 1
H24B H 0.7407 1.0655 0.6171 0.047 Uiso 0.6813(16) 1 calc R U P A 1
H24C H 0.6558 1.0535 0.6298 0.047 Uiso 0.6813(16) 1 calc R U P A 1
O1A O 0.6454(8) 0.714(3) 0.6919(5) 0.0260(10) Uani 0.3187(16) 1 d D . P A 2
C1A C 0.6908(6) 0.648(2) 0.6469(6) 0.0209(9) Uani 0.3187(16) 1 d D . P A 2
H1A H 0.6893 0.4806 0.6447 0.025 Uiso 0.3187(16) 1 calc R U P A 2
C2A C 0.7791(5) 0.7142(19) 0.6845(5) 0.0233(9) Uani 0.3187(16) 1 d D . P A 2
H2AA H 0.7996 0.6657 0.7381 0.028 Uiso 0.3187(16) 1 calc R U P A 2
H2AB H 0.7852 0.8791 0.6829 0.028 Uiso 0.3187(16) 1 calc R U P A 2
C3A C 0.8264(5) 0.5988(19) 0.6413(5) 0.0225(9) Uani 0.3187(16) 1 d D . P A 2
H3AA H 0.8220 0.4343 0.6458 0.027 Uiso 0.3187(16) 1 calc R U P A 2
H3AB H 0.8844 0.6395 0.6647 0.027 Uiso 0.3187(16) 1 calc R U P A 2
C4A C 0.7963(6) 0.6629(18) 0.5564(5) 0.0235(9) Uani 0.3187(16) 1 d D . P A 2
C5A C 0.8324(6) 0.507(2) 0.5118(6) 0.0256(12) Uani 0.3187(16) 1 d D . P A 2
C6A C 0.9072(6) 0.403(2) 0.5466(6) 0.0322(10) Uani 0.3187(16) 1 d D . P A 2
H6A H 0.9349 0.4267 0.5992 0.039 Uiso 0.3187(16) 1 calc R U P A 2
C7A C 0.9422(7) 0.268(3) 0.5082(6) 0.0384(12) Uani 0.3187(16) 1 d D . P A 2
H7A H 0.9939 0.2029 0.5337 0.046 Uiso 0.3187(16) 1 calc R U P A 2
C8A C 0.9018(9) 0.225(4) 0.4319(8) 0.0338(14) Uani 0.3187(16) 1 d D . P A 2
H8A H 0.9255 0.1306 0.4050 0.041 Uiso 0.3187(16) 1 calc R U P A 2
C9A C 0.8272(6) 0.322(2) 0.3955(7) 0.0339(12) Uani 0.3187(16) 1 d D . P A 2
H9A H 0.7984 0.2894 0.3436 0.041 Uiso 0.3187(16) 1 calc R U P A 2
C10A C 0.7933(7) 0.468(3) 0.4352(7) 0.0279(12) Uani 0.3187(16) 1 d D . P A 2
C11A C 0.7099(6) 0.566(3) 0.3916(6) 0.0431(13) Uani 0.3187(16) 1 d D . P A 2
H11C H 0.7151 0.6699 0.3528 0.052 Uiso 0.3187(16) 1 calc R U P A 2
H11D H 0.6739 0.4418 0.3647 0.052 Uiso 0.3187(16) 1 calc R U P A 2
C12A C 0.6697(6) 0.688(2) 0.4373(5) 0.0335(11) Uani 0.3187(16) 1 d D . P A 2
H12C H 0.6109 0.6550 0.4168 0.040 Uiso 0.3187(16) 1 calc R U P A 2
H12D H 0.6765 0.8514 0.4320 0.040 Uiso 0.3187(16) 1 calc R U P A 2
C13A C 0.7025(5) 0.6281(18) 0.5208(5) 0.0222(9) Uani 0.3187(16) 1 d D . P A 2
H13A H 0.6945 0.4624 0.5224 0.027 Uiso 0.3187(16) 1 calc R U P A 2
C14A C 0.6530(6) 0.7303(19) 0.5664(5) 0.0229(9) Uani 0.3187(16) 1 d D . P A 2
C15A C 0.5669(6) 0.632(2) 0.5368(6) 0.0255(10) Uani 0.3187(16) 1 d D . P A 2
H15C H 0.5370 0.6898 0.4853 0.031 Uiso 0.3187(16) 1 calc R U P A 2
H15D H 0.5697 0.4663 0.5338 0.031 Uiso 0.3187(16) 1 calc R U P A 2
O2A O 0.5246(5) 0.694(3) 0.5877(7) 0.0232(9) Uani 0.3187(16) 1 d D . P A 2
C16A C 0.5776(2) 0.6207(6) 0.67159(18) 0.0313(8) Uani 0.3187(16) 1 d D . P A 2
H16A H 0.5856 0.4545 0.6726 0.038 Uiso 0.3187(16) 1 calc R U P A 2
C23A C 0.8259(6) 0.901(2) 0.5474(6) 0.0316(10) Uani 0.3187(16) 1 d D . P A 2
H23D H 0.8187 0.9997 0.5860 0.047 Uiso 0.3187(16) 1 calc R U P A 2
H23E H 0.7944 0.9586 0.4970 0.047 Uiso 0.3187(16) 1 calc R U P A 2
H23F H 0.8834 0.8952 0.5535 0.047 Uiso 0.3187(16) 1 calc R U P A 2
C24A C 0.6469(8) 0.993(2) 0.5634(7) 0.0315(11) Uani 0.3187(16) 1 d D . P A 2
H24D H 0.6145 1.0434 0.5930 0.047 Uiso 0.3187(16) 1 calc R U P A 2
H24E H 0.6211 1.0410 0.5107 0.047 Uiso 0.3187(16) 1 calc R U P A 2
H24F H 0.7014 1.0572 0.5844 0.047 Uiso 0.3187(16) 1 calc R U P A 2
C17 C 0.52120(18) 0.6753(6) 0.71257(16) 0.0250(7) Uani 1 1 d . . . . .
C18 C 0.52458(19) 0.8815(6) 0.74818(17) 0.0296(8) Uani 1 1 d . . . . .
H18 H 0.5620 0.9929 0.7454 0.036 Uiso 1 1 calc R U . . .
C19 C 0.47318(19) 0.9239(7) 0.78775(18) 0.0319(8) Uani 1 1 d . . . . .
H19 H 0.4762 1.0635 0.8129 0.038 Uiso 1 1 calc R U . . .
C20 C 0.41742(19) 0.7640(7) 0.79090(18) 0.0316(8) Uani 1 1 d . . . . .
H20 H 0.3825 0.7931 0.8183 0.038 Uiso 1 1 calc R U . . .
C21 C 0.41308(19) 0.5624(7) 0.75402(18) 0.0335(9) Uani 1 1 d . . . . .
H21 H 0.3743 0.4532 0.7551 0.040 Uiso 1 1 calc R U . . .
C22 C 0.46508(19) 0.5185(6) 0.71543(17) 0.0288(8) Uani 1 1 d . . . . .
H22 H 0.4620 0.3784 0.6906 0.035 Uiso 1 1 calc R U . . .
O3 O 0.8537(4) 0.243(2) 0.8065(3) 0.0285(12) Uani 0.6962(17) 1 d D . P B 1
C31 C 0.8074(3) 0.3158(9) 0.8524(3) 0.0220(10) Uani 0.6962(17) 1 d D . P B 1
H31 H 0.8079 0.4836 0.8533 0.026 Uiso 0.6962(17) 1 calc R U P B 1
C32 C 0.7201(2) 0.2400(10) 0.8175(2) 0.0288(10) Uani 0.6962(17) 1 d D . P B 1
H32A H 0.7166 0.0749 0.8210 0.035 Uiso 0.6962(17) 1 calc R U P B 1
H32B H 0.6976 0.2836 0.7635 0.035 Uiso 0.6962(17) 1 calc R U P B 1
C33 C 0.6729(2) 0.3538(9) 0.8614(2) 0.0258(9) Uani 0.6962(17) 1 d D . P B 1
H33A H 0.6154 0.3082 0.8392 0.031 Uiso 0.6962(17) 1 calc R U P B 1
H33B H 0.6754 0.5183 0.8553 0.031 Uiso 0.6962(17) 1 calc R U P B 1
C34 C 0.7047(3) 0.2972(8) 0.9466(2) 0.0236(9) Uani 0.6962(17) 1 d D . P B 1
C35 C 0.6681(3) 0.4531(9) 0.9908(3) 0.0262(11) Uani 0.6962(17) 1 d D . P B 1
C36 C 0.5909(3) 0.5420(11) 0.9569(3) 0.0370(12) Uani 0.6962(17) 1 d D . P B 1
H36 H 0.5614 0.5095 0.9052 0.044 Uiso 0.6962(17) 1 calc R U P B 1
C37 C 0.5561(3) 0.6763(13) 0.9964(3) 0.0461(15) Uani 0.6962(17) 1 d D . P B 1
H37 H 0.5031 0.7343 0.9721 0.055 Uiso 0.6962(17) 1 calc R U P B 1
C38 C 0.5985(4) 0.7268(16) 1.0719(3) 0.0367(15) Uani 0.6962(17) 1 d D . P B 1
H38 H 0.5751 0.8202 1.0994 0.044 Uiso 0.6962(17) 1 calc R U P B 1
C39 C 0.6745(3) 0.6400(10) 1.1060(3) 0.0340(11) Uani 0.6962(17) 1 d D . P B 1
H39 H 0.7036 0.6742 1.1576 0.041 Uiso 0.6962(17) 1 calc R U P B 1
C40 C 0.7105(4) 0.5023(14) 1.0670(3) 0.0323(14) Uani 0.6962(17) 1 d D . P B 1
C41 C 0.7980(3) 0.4343(12) 1.1081(3) 0.0527(16) Uani 0.6962(17) 1 d D . P B 1
H41A H 0.8022 0.3613 1.1564 0.063 Uiso 0.6962(17) 1 calc R U P B 1
H41B H 0.8318 0.5714 1.1204 0.063 Uiso 0.6962(17) 1 calc R U P B 1
C42 C 0.8321(3) 0.2756(10) 1.0636(2) 0.0299(10) Uani 0.6962(17) 1 d D . P B 1
H42A H 0.8174 0.1192 1.0708 0.036 Uiso 0.6962(17) 1 calc R U P B 1
H42B H 0.8919 0.2870 1.0826 0.036 Uiso 0.6962(17) 1 calc R U P B 1
C43 C 0.7981(2) 0.3351(8) 0.9793(2) 0.0230(9) Uani 0.6962(17) 1 d D . P B 1
H43 H 0.8054 0.5010 0.9772 0.028 Uiso 0.6962(17) 1 calc R U P B 1
C44 C 0.8466(3) 0.2333(8) 0.9333(2) 0.0220(9) Uani 0.6962(17) 1 d D . P B 1
C45 C 0.9327(3) 0.3329(9) 0.9613(2) 0.0260(10) Uani 0.6962(17) 1 d D . P B 1
H45A H 0.9295 0.4982 0.9646 0.031 Uiso 0.6962(17) 1 calc R U P B 1
H45B H 0.9634 0.2749 1.0126 0.031 Uiso 0.6962(17) 1 calc R U P B 1
O4 O 0.9744(2) 0.2751(10) 0.9109(3) 0.0299(9) Uani 0.6962(17) 1 d D . P B 1
C46 C 0.9259(2) 0.3434(6) 0.83309(18) 0.0326(8) Uani 0.6962(17) 1 d D . P B 1
H46 H 0.9177 0.5096 0.8319 0.039 Uiso 0.6962(17) 1 calc R U P B 1
C53 C 0.6765(3) 0.0561(9) 0.9558(3) 0.0330(10) Uani 0.6962(17) 1 d D . P B 1
H53A H 0.6174 0.0541 0.9416 0.049 Uiso 0.6962(17) 1 calc R U P B 1
H53B H 0.7018 0.0086 1.0086 0.049 Uiso 0.6962(17) 1 calc R U P B 1
H53C H 0.6924 -0.0467 0.9231 0.049 Uiso 0.6962(17) 1 calc R U P B 1
C54 C 0.8554(3) -0.0231(9) 0.9383(3) 0.0303(11) Uani 0.6962(17) 1 d D . P B 1
H54A H 0.8015 -0.0924 0.9196 0.045 Uiso 0.6962(17) 1 calc R U P B 1
H54B H 0.8836 -0.0672 0.9911 0.045 Uiso 0.6962(17) 1 calc R U P B 1
H54C H 0.8866 -0.0733 0.9075 0.045 Uiso 0.6962(17) 1 calc R U P B 1
O3A O 0.9451(6) 0.265(3) 0.9027(8) 0.0299(9) Uani 0.3038(17) 1 d D . P B 2
C31A C 0.8878(7) 0.326(2) 0.9395(5) 0.0220(10) Uani 0.3038(17) 1 d D . P B 2
H31A H 0.8775 0.4901 0.9292 0.026 Uiso 0.3038(17) 1 calc R U P B 2
C32A C 0.9236(6) 0.308(2) 1.0243(5) 0.0288(10) Uani 0.3038(17) 1 d D . P B 2
H32C H 0.9767 0.3848 1.0433 0.035 Uiso 0.3038(17) 1 calc R U P B 2
H32D H 0.9322 0.1478 1.0393 0.035 Uiso 0.3038(17) 1 calc R U P B 2
C33A C 0.8661(5) 0.414(2) 1.0577(5) 0.0258(9) Uani 0.3038(17) 1 d D . P B 2
H33C H 0.8644 0.5774 1.0481 0.031 Uiso 0.3038(17) 1 calc R U P B 2
H33D H 0.8880 0.3916 1.1132 0.031 Uiso 0.3038(17) 1 calc R U P B 2
C34A C 0.7783(6) 0.3216(18) 1.0267(5) 0.0236(9) Uani 0.3038(17) 1 d D . P B 2
C35A C 0.7199(9) 0.471(3) 1.0508(8) 0.0262(11) Uani 0.3038(17) 1 d D . P B 2
C36A C 0.7478(6) 0.573(2) 1.1224(6) 0.0370(12) Uani 0.3038(17) 1 d D . P B 2
H36A H 0.8022 0.5499 1.1550 0.044 Uiso 0.3038(17) 1 calc R U P B 2
C37A C 0.6981(7) 0.706(3) 1.1461(7) 0.0461(15) Uani 0.3038(17) 1 d D . P B 2
H37A H 0.7173 0.7689 1.1954 0.055 Uiso 0.3038(17) 1 calc R U P B 2
C38A C 0.6201(10) 0.748(4) 1.0982(9) 0.0367(15) Uani 0.3038(17) 1 d D . P B 2
H38A H 0.5864 0.8462 1.1135 0.044 Uiso 0.3038(17) 1 calc R U P B 2
C39A C 0.5910(8) 0.648(3) 1.0288(8) 0.0340(11) Uani 0.3038(17) 1 d D . P B 2
H39A H 0.5363 0.6733 0.9972 0.041 Uiso 0.3038(17) 1 calc R U P B 2
C40A C 0.6406(7) 0.506(3) 1.0026(6) 0.0323(14) Uani 0.3038(17) 1 d D . P B 2
C41A C 0.6063(8) 0.414(3) 0.9240(6) 0.0527(16) Uani 0.3038(17) 1 d D . P B 2
H41C H 0.5954 0.5402 0.8878 0.063 Uiso 0.3038(17) 1 calc R U P B 2
H41D H 0.5538 0.3409 0.9174 0.063 Uiso 0.3038(17) 1 calc R U P B 2
C42A C 0.6607(6) 0.245(2) 0.9043(6) 0.0299(10) Uani 0.3038(17) 1 d D . P B 2
H42C H 0.6544 0.0946 0.9240 0.036 Uiso 0.3038(17) 1 calc R U P B 2
H42D H 0.6450 0.2333 0.8486 0.036 Uiso 0.3038(17) 1 calc R U P B 2
C43A C 0.7486(6) 0.3213(19) 0.9392(5) 0.0230(9) Uani 0.3038(17) 1 d D . P B 2
H43A H 0.7467 0.4838 0.9255 0.028 Uiso 0.3038(17) 1 calc R U P B 2
C44A C 0.8072(6) 0.2172(19) 0.9033(6) 0.0220(9) Uani 0.3038(17) 1 d D . P B 2
C45A C 0.7779(7) 0.278(2) 0.8202(6) 0.0260(10) Uani 0.3038(17) 1 d D . P B 2
H45C H 0.7303 0.1841 0.7924 0.031 Uiso 0.3038(17) 1 calc R U P B 2
H45D H 0.7606 0.4367 0.8139 0.031 Uiso 0.3038(17) 1 calc R U P B 2
O4A O 0.8407(11) 0.244(6) 0.7880(9) 0.0285(12) Uani 0.3038(17) 1 d D . P B 2
C46A C 0.9259(2) 0.3434(6) 0.83309(18) 0.0326(8) Uani 0.3038(17) 1 d D . P B 2
H46A H 0.9211 0.5104 0.8345 0.039 Uiso 0.3038(17) 1 calc R U P B 2
C53A C 0.7758(7) 0.082(2) 1.0609(7) 0.0330(10) Uani 0.3038(17) 1 d D . P B 2
H53D H 0.8235 -0.0036 1.0621 0.049 Uiso 0.3038(17) 1 calc R U P B 2
H53E H 0.7266 0.0037 1.0296 0.049 Uiso 0.3038(17) 1 calc R U P B 2
H53F H 0.7756 0.0982 1.1125 0.049 Uiso 0.3038(17) 1 calc R U P B 2
C54A C 0.8135(7) -0.039(2) 0.9077(7) 0.0303(11) Uani 0.3038(17) 1 d D . P B 2
H54D H 0.8470 -0.0915 0.8793 0.045 Uiso 0.3038(17) 1 calc R U P B 2
H54E H 0.7592 -0.1048 0.8860 0.045 Uiso 0.3038(17) 1 calc R U P B 2
H54F H 0.8383 -0.0854 0.9607 0.045 Uiso 0.3038(17) 1 calc R U P B 2
C47 C 0.97815(19) 0.2865(6) 0.78829(16) 0.0269(8) Uani 1 1 d . . . . .
C48 C 1.03461(19) 0.4441(7) 0.78349(18) 0.0323(8) Uani 1 1 d . . . . .
H48 H 1.0383 0.5859 0.8074 0.039 Uiso 1 1 calc R U . . .
C49 C 1.0855(2) 0.3946(7) 0.74386(18) 0.0347(9) Uani 1 1 d . . . . .
H49 H 1.1247 0.5011 0.7419 0.042 Uiso 1 1 calc R U . . .
C50 C 1.0791(2) 0.1908(7) 0.70733(18) 0.0334(8) Uani 1 1 d . . . . .
H50 H 1.1134 0.1574 0.6796 0.040 Uiso 1 1 calc R U . . .
C51 C 1.0227(2) 0.0365(7) 0.71153(19) 0.0349(8) Uani 1 1 d . . . . .
H51 H 1.0180 -0.1038 0.6865 0.042 Uiso 1 1 calc R U . . .
C52 C 0.9729(2) 0.0838(6) 0.75175(18) 0.0319(8) Uani 1 1 d . . . . .
H52 H 0.9345 -0.0247 0.7543 0.038 Uiso 1 1 calc R U . . .

loop_
_atom_site_aniso_label
_atom_site_aniso_U_11
_atom_site_aniso_U_22
_atom_site_aniso_U_33
_atom_site_aniso_U_23
_atom_site_aniso_U_13
_atom_site_aniso_U_12
O1 0.024(2) 0.0210(14) 0.023(2) -0.0009(15) 0.006(2) 0.004(3)
C1 0.023(2) 0.016(2) 0.021(2) -0.0014(19) 0.0040(19) 0.0017(19)
C2 0.0232(18) 0.021(2) 0.0225(19) -0.0002(18) 0.0041(15) 0.0007(17)
C3 0.0218(18) 0.019(2) 0.0230(18) 0.0016(18) 0.0032(15) -0.0011(16)
C4 0.0210(19) 0.020(2) 0.023(2) 0.0029(19) 0.0009(19) -0.0033(17)
C5 0.024(2) 0.024(3) 0.030(2) 0.011(2) 0.0121(17) -0.001(2)
C6 0.0237(19) 0.042(3) 0.028(2) 0.003(2) 0.0055(18) 0.002(2)
C7 0.032(2) 0.052(3) 0.032(2) -0.006(3) 0.013(2) 0.000(2)
C8 0.027(4) 0.042(3) 0.034(4) -0.001(4) 0.014(3) 0.001(3)
C9 0.024(2) 0.045(3) 0.030(3) 0.005(3) 0.007(2) 0.003(2)
C10 0.024(2) 0.029(3) 0.028(2) 0.002(2) 0.005(2) -0.002(2)
C11 0.025(2) 0.060(4) 0.034(2) -0.010(2) -0.0012(18) 0.012(2)
C12 0.023(2) 0.042(3) 0.031(2) -0.006(2) 0.0041(19) -0.005(2)
C13 0.022(2) 0.016(2) 0.024(2) 0.0003(18) 0.0033(16) -0.0006(18)
C14 0.027(2) 0.019(2) 0.019(2) -0.003(2) 0.0038(18) -0.002(2)
C15 0.025(2) 0.025(3) 0.024(2) 0.002(2) 0.0045(18) 0.0029(19)
O2 0.026(2) 0.0286(18) 0.023(3) -0.002(3) 0.008(2) -0.0004(16)
C16 0.0440(19) 0.0202(19) 0.0345(17) 0.0048(16) 0.0198(15) 0.0053(16)
C23 0.036(2) 0.027(2) 0.031(2) 0.010(2) 0.0102(18) -0.0009(19)
C24 0.040(3) 0.019(2) 0.034(3) -0.006(2) 0.011(2) -0.005(2)
O1A 0.026(2) 0.0286(18) 0.023(3) -0.002(3) 0.008(2) -0.0004(16)
C1A 0.023(2) 0.016(2) 0.021(2) -0.0014(19) 0.0040(19) 0.0017(19)
C2A 0.0232(18) 0.021(2) 0.0225(19) -0.0002(18) 0.0041(15) 0.0007(17)
C3A 0.0218(18) 0.019(2) 0.0230(18) 0.0016(18) 0.0032(15) -0.0011(16)
C4A 0.0210(19) 0.020(2) 0.023(2) 0.0029(19) 0.0009(19) -0.0033(17)
C5A 0.024(2) 0.024(3) 0.030(2) 0.011(2) 0.0121(17) -0.001(2)
C6A 0.0237(19) 0.042(3) 0.028(2) 0.003(2) 0.0055(18) 0.002(2)
C7A 0.032(2) 0.052(3) 0.032(2) -0.006(3) 0.013(2) 0.000(2)
C8A 0.027(4) 0.042(3) 0.034(4) -0.001(4) 0.014(3) 0.001(3)
C9A 0.024(2) 0.045(3) 0.030(3) 0.005(3) 0.007(2) 0.003(2)
C10A 0.024(2) 0.029(3) 0.028(2) 0.002(2) 0.005(2) -0.002(2)
C11A 0.025(2) 0.060(4) 0.034(2) -0.010(2) -0.0012(18) 0.012(2)
C12A 0.023(2) 0.042(3) 0.031(2) -0.006(2) 0.0041(19) -0.005(2)
C13A 0.022(2) 0.016(2) 0.024(2) 0.0003(18) 0.0033(16) -0.0006(18)
C14A 0.027(2) 0.019(2) 0.019(2) -0.003(2) 0.0038(18) -0.002(2)
C15A 0.025(2) 0.025(3) 0.024(2) 0.002(2) 0.0045(18) 0.0029(19)
O2A 0.024(2) 0.0210(14) 0.023(2) -0.0009(15) 0.006(2) 0.004(3)
C16A 0.0440(19) 0.0202(19) 0.0345(17) 0.0048(16) 0.0198(15) 0.0053(16)
C23A 0.036(2) 0.027(2) 0.031(2) 0.010(2) 0.0102(18) -0.0009(19)
C24A 0.040(3) 0.019(2) 0.034(3) -0.006(2) 0.011(2) -0.005(2)
C17 0.0265(15) 0.0220(19) 0.0230(15) 0.0019(15) 0.0042(13) 0.0060(14)
C18 0.0307(16) 0.023(2) 0.0338(17) -0.0022(17) 0.0094(14) -0.0012(16)
C19 0.0344(17) 0.027(2) 0.0317(16) -0.0043(16) 0.0088(14) 0.0023(16)
C20 0.0280(16) 0.037(2) 0.0305(16) 0.0040(18) 0.0105(14) 0.0036(17)
C21 0.0268(16) 0.035(2) 0.0343(17) 0.0023(18) 0.0056(14) -0.0036(16)
C22 0.0341(16) 0.023(2) 0.0241(15) -0.0061(16) 0.0042(13) -0.0046(15)
O3 0.028(3) 0.0282(15) 0.028(3) 0.003(3) 0.009(2) 0.008(2)
C31 0.021(2) 0.020(2) 0.020(2) -0.006(2) 0.0019(18) 0.0006(17)
C32 0.0231(19) 0.032(3) 0.0231(19) -0.0024(19) -0.0014(15) 0.0017(18)
C33 0.0235(18) 0.028(2) 0.0220(18) 0.0001(19) 0.0029(16) 0.0020(18)
C34 0.023(2) 0.018(2) 0.024(2) 0.0032(18) 0.0015(19) -0.0032(17)
C35 0.028(2) 0.019(3) 0.030(2) 0.001(2) 0.0088(18) -0.006(2)
C36 0.028(2) 0.052(3) 0.028(2) -0.012(2) 0.0063(19) -0.004(2)
C37 0.037(3) 0.067(4) 0.033(3) -0.009(3) 0.010(2) 0.008(3)
C38 0.039(4) 0.042(3) 0.035(4) 0.000(4) 0.021(3) 0.000(3)
C39 0.042(3) 0.034(3) 0.027(2) 0.001(2) 0.014(2) -0.005(2)
C40 0.032(3) 0.035(4) 0.029(3) 0.008(3) 0.009(2) 0.001(2)
C41 0.050(3) 0.071(4) 0.029(2) -0.003(3) 0.004(2) 0.018(3)
C42 0.027(2) 0.034(3) 0.025(2) 0.006(2) 0.0052(18) 0.0011(19)
C43 0.025(2) 0.017(2) 0.023(2) 0.0069(18) 0.0030(16) -0.0017(18)
C44 0.017(2) 0.016(2) 0.027(2) 0.0016(19) -0.0007(19) -0.004(2)
C45 0.023(2) 0.028(3) 0.023(2) -0.0038(19) 0.0028(18) -0.0044(19)
O4 0.027(2) 0.0335(18) 0.0237(16) -0.0013(15) 0.003(2) -0.005(3)
C46 0.047(2) 0.020(2) 0.0313(16) -0.0012(16) 0.0152(15) 0.0006(16)
C53 0.030(2) 0.021(2) 0.046(2) 0.005(2) 0.0099(19) -0.0056(18)
C54 0.028(3) 0.021(2) 0.040(3) 0.006(2) 0.009(2) 0.004(2)
O3A 0.027(2) 0.0335(18) 0.0237(16) -0.0013(15) 0.003(2) -0.005(3)
C31A 0.021(2) 0.020(2) 0.020(2) -0.006(2) 0.0019(18) 0.0006(17)
C32A 0.0231(19) 0.032(3) 0.0231(19) -0.0024(19) -0.0014(15) 0.0017(18)
C33A 0.0235(18) 0.028(2) 0.0220(18) 0.0001(19) 0.0029(16) 0.0020(18)
C34A 0.023(2) 0.018(2) 0.024(2) 0.0032(18) 0.0015(19) -0.0032(17)
C35A 0.028(2) 0.019(3) 0.030(2) 0.001(2) 0.0088(18) -0.006(2)
C36A 0.028(2) 0.052(3) 0.028(2) -0.012(2) 0.0063(19) -0.004(2)
C37A 0.037(3) 0.067(4) 0.033(3) -0.009(3) 0.010(2) 0.008(3)
C38A 0.039(4) 0.042(3) 0.035(4) 0.000(4) 0.021(3) 0.000(3)
C39A 0.042(3) 0.034(3) 0.027(2) 0.001(2) 0.014(2) -0.005(2)
C40A 0.032(3) 0.035(4) 0.029(3) 0.008(3) 0.009(2) 0.001(2)
C41A 0.050(3) 0.071(4) 0.029(2) -0.003(3) 0.004(2) 0.018(3)
C42A 0.027(2) 0.034(3) 0.025(2) 0.006(2) 0.0052(18) 0.0011(19)
C43A 0.025(2) 0.017(2) 0.023(2) 0.0069(18) 0.0030(16) -0.0017(18)
C44A 0.017(2) 0.016(2) 0.027(2) 0.0016(19) -0.0007(19) -0.004(2)
C45A 0.023(2) 0.028(3) 0.023(2) -0.0038(19) 0.0028(18) -0.0044(19)
O4A 0.028(3) 0.0282(15) 0.028(3) 0.003(3) 0.009(2) 0.008(2)
C46A 0.047(2) 0.020(2) 0.0313(16) -0.0012(16) 0.0152(15) 0.0006(16)
C53A 0.030(2) 0.021(2) 0.046(2) 0.005(2) 0.0099(19) -0.0056(18)
C54A 0.028(3) 0.021(2) 0.040(3) 0.006(2) 0.009(2) 0.004(2)
C47 0.0311(16) 0.023(2) 0.0215(15) -0.0014(15) 0.0027(13) -0.0016(15)
C48 0.0362(17) 0.026(2) 0.0284(15) -0.0020(16) 0.0039(14) -0.0050(16)
C49 0.0322(17) 0.034(2) 0.0339(17) 0.0025(18) 0.0066(15) -0.0078(17)
C50 0.0324(16) 0.036(2) 0.0310(17) -0.0006(18) 0.0101(14) 0.0022(17)
C51 0.0419(18) 0.026(2) 0.0384(17) -0.0067(17) 0.0161(15) 0.0000(16)
C52 0.0324(17) 0.024(2) 0.0383(18) -0.0045(17) 0.0119(15) -0.0037(16)

loop_
_atom_type_symbol
_atom_type_description
_atom_type_scat_dispersion_real
_atom_type_scat_dispersion_imag
_atom_type_scat_source
C C 0.0181 0.0091 'International Tables Vol C Tables 4.2.6.8 and 6.1.1.4'
H H 0.0000 0.0000 'International Tables Vol C Tables 4.2.6.8 and 6.1.1.4'
O O 0.0492 0.0322 'International Tables Vol C Tables 4.2.6.8 and 6.1.1.4'

loop_
_geom_angle_atom_site_label_1
_geom_angle_atom_site_label_2
_geom_angle_atom_site_label_3
_geom_angle
C16 O1 C1 110.0(4)
O1 C1 C2 111.6(4)
O1 C1 C14 110.6(4)
C2 C1 C14 112.3(4)
O1 C1 H1 107.4
C2 C1 H1 107.4
C14 C1 H1 107.4
C1 C2 C3 107.9(3)
C1 C2 H2A 110.1
C3 C2 H2A 110.1
C1 C2 H2B 110.1
C3 C2 H2B 110.1
H2A C2 H2B 108.4
C2 C3 C4 113.5(4)
C2 C3 H3A 108.9
C4 C3 H3A 108.9
C2 C3 H3B 108.9
C4 C3 H3B 108.9
H3A C3 H3B 107.7
C23 C4 C5 107.0(4)
C23 C4 C3 108.5(4)
C5 C4 C3 109.7(4)
C23 C4 C13 115.2(4)
C5 C4 C13 107.6(4)
C3 C4 C13 108.8(4)
C6 C5 C10 118.3(5)
C6 C5 C4 120.6(4)
C10 C5 C4 121.0(5)
C5 C6 C7 122.4(5)
C5 C6 H6 118.8
C7 C6 H6 118.8
C8 C7 C6 118.8(5)
C8 C7 H7 120.6
C6 C7 H7 120.6
C9 C8 C7 120.5(6)
C9 C8 H8 119.7
C7 C8 H8 119.7
C8 C9 C10 120.8(5)
C8 C9 H9 119.6
C10 C9 H9 119.6
C9 C10 C5 119.2(5)
C9 C10 C11 117.8(4)
C5 C10 C11 123.0(5)
C10 C11 C12 114.4(4)
C10 C11 H11A 108.7
C12 C11 H11A 108.7
C10 C11 H11B 108.7
C12 C11 H11B 108.7
H11A C11 H11B 107.6
C11 C12 C13 109.9(4)
C11 C12 H12A 109.7
C13 C12 H12A 109.7
C11 C12 H12B 109.7
C13 C12 H12B 109.7
H12A C12 H12B 108.2
C12 C13 C14 115.0(4)
C12 C13 C4 110.6(4)
C14 C13 C4 115.6(3)
C12 C13 H13 104.8
C14 C13 H13 104.8
C4 C13 H13 104.8
C1 C14 C15 104.9(4)
C1 C14 C24 113.1(4)
C15 C14 C24 107.0(4)
C1 C14 C13 106.1(4)
C15 C14 C13 109.1(4)
C24 C14 C13 116.0(4)
O2 C15 C14 111.3(4)
O2 C15 H15A 109.4
C14 C15 H15A 109.4
O2 C15 H15B 109.4
C14 C15 H15B 109.4
H15A C15 H15B 108.0
C15 O2 C16 111.1(4)
O1 C16 C17 114.2(3)
O1 C16 O2 109.3(4)
C17 C16 O2 105.8(3)
O1 C16 H16 109.2
C17 C16 H16 109.2
O2 C16 H16 109.2
C4 C23 H23A 109.5
C4 C23 H23B 109.5
H23A C23 H23B 109.5
C4 C23 H23C 109.5
H23A C23 H23C 109.5
H23B C23 H23C 109.5
C14 C24 H24A 109.5
C14 C24 H24B 109.5
H24A C24 H24B 109.5
C14 C24 H24C 109.5
H24A C24 H24C 109.5
H24B C24 H24C 109.5
C16A O1A C1A 112.0(11)
O1A C1A C14A 111.9(9)
O1A C1A C2A 110.6(9)
C14A C1A C2A 113.8(8)
O1A C1A H1A 106.7
C14A C1A H1A 106.7
C2A C1A H1A 106.7
C1A C2A C3A 107.3(8)
C1A C2A H2AA 110.3
C3A C2A H2AA 110.3
C1A C2A H2AB 110.3
C3A C2A H2AB 110.3
H2AA C2A H2AB 108.5
C2A C3A C4A 113.0(8)
C2A C3A H3AA 109.0
C4A C3A H3AA 109.0
C2A C3A H3AB 109.0
C4A C3A H3AB 109.0
H3AA C3A H3AB 107.8
C5A C4A C23A 105.8(9)
C5A C4A C3A 111.2(8)
C23A C4A C3A 109.6(8)
C5A C4A C13A 105.4(8)
C23A C4A C13A 115.0(8)
C3A C4A C13A 109.7(8)
C10A C5A C6A 117.2(11)
C10A C5A C4A 121.6(10)
C6A C5A C4A 121.2(9)
C7A C6A C5A 122.8(10)
C7A C6A H6A 118.6
C5A C6A H6A 118.6
C6A C7A C8A 119.7(13)
C6A C7A H7A 120.2
C8A C7A H7A 120.2
C9A C8A C7A 119.6(15)
C9A C8A H8A 120.2
C7A C8A H8A 120.2
C8A C9A C10A 120.1(12)
C8A C9A H9A 120.0
C10A C9A H9A 120.0
C5A C10A C9A 120.6(11)
C5A C10A C11A 122.0(10)
C9A C10A C11A 117.2(10)
C12A C11A C10A 116.1(9)
C12A C11A H11C 108.3
C10A C11A H11C 108.3
C12A C11A H11D 108.3
C10A C11A H11D 108.3
H11C C11A H11D 107.4
C11A C12A C13A 113.8(9)
C11A C12A H12C 108.8
C13A C12A H12C 108.8
C11A C12A H12D 108.8
C13A C12A H12D 108.8
H12C C12A H12D 107.7
C12A C13A C14A 113.7(8)
C12A C13A C4A 111.9(8)
C14A C13A C4A 115.3(8)
C12A C13A H13A 104.9
C14A C13A H13A 104.9
C4A C13A H13A 104.9
C1A C14A C15A 105.8(8)
C1A C14A C13A 107.2(8)
C15A C14A C13A 109.0(8)
C1A C14A C24A 111.2(10)
C15A C14A C24A 108.8(9)
C13A C14A C24A 114.5(9)
O2A C15A C14A 109.3(8)
O2A C15A H15C 109.8
C14A C15A H15C 109.8
O2A C15A H15D 109.8
C14A C15A H15D 109.8
H15C C15A H15D 108.3
C15A O2A C16A 109.2(8)
O1A C16A C17 118.9(7)
O1A C16A O2A 110.2(8)
C17 C16A O2A 101.0(5)
O1A C16A H16A 108.7
C17 C16A H16A 108.7
O2A C16A H16A 108.7
C4A C23A H23D 109.5
C4A C23A H23E 109.5
H23D C23A H23E 109.5
C4A C23A H23F 109.5
H23D C23A H23F 109.5
H23E C23A H23F 109.5
C14A C24A H24D 109.5
C14A C24A H24E 109.5
H24D C24A H24E 109.5
C14A C24A H24F 109.5
H24D C24A H24F 109.5
H24E C24A H24F 109.5
C22 C17 C18 119.3(3)
C22 C17 C16 119.5(3)
C18 C17 C16 121.3(3)
C22 C17 C16A 119.5(3)
C18 C17 C16A 121.3(3)
C19 C18 C17 119.8(3)
C19 C18 H18 120.1
C17 C18 H18 120.1
C20 C19 C18 120.5(4)
C20 C19 H19 119.8
C18 C19 H19 119.8
C21 C20 C19 119.4(3)
C21 C20 H20 120.3
C19 C20 H20 120.3
C20 C21 C22 120.2(3)
C20 C21 H21 119.9
C22 C21 H21 119.9
C17 C22 C21 120.8(3)
C17 C22 H22 119.6
C21 C22 H22 119.6
C46 O3 C31 107.6(6)
O3 C31 C32 110.5(5)
O3 C31 C44 110.6(4)
C32 C31 C44 111.8(4)
O3 C31 H31 107.9
C32 C31 H31 107.9
C44 C31 H31 107.9
C31 C32 C33 107.3(4)
C31 C32 H32A 110.3
C33 C32 H32A 110.3
C31 C32 H32B 110.3
C33 C32 H32B 110.3
H32A C32 H32B 108.5
C32 C33 C34 113.7(4)
C32 C33 H33A 108.8
C34 C33 H33A 108.8
C32 C33 H33B 108.8
C34 C33 H33B 108.8
H33A C33 H33B 107.7
C35 C34 C33 111.6(4)
C35 C34 C53 106.6(4)
C33 C34 C53 107.9(4)
C35 C34 C43 106.6(4)
C33 C34 C43 109.0(4)
C53 C34 C43 115.3(4)
C36 C35 C40 118.4(5)
C36 C35 C34 120.8(4)
C40 C35 C34 120.8(5)
C37 C36 C35 121.6(5)
C37 C36 H36 119.2
C35 C36 H36 119.2
C36 C37 C38 120.0(6)
C36 C37 H37 120.0
C38 C37 H37 120.0
C39 C38 C37 119.0(6)
C39 C38 H38 120.5
C37 C38 H38 120.5
C38 C39 C40 121.7(5)
C38 C39 H39 119.2
C40 C39 H39 119.2
C39 C40 C35 119.3(5)
C39 C40 C41 117.1(5)
C35 C40 C41 123.2(5)
C40 C41 C42 114.3(4)
C40 C41 H41A 108.7
C42 C41 H41A 108.7
C40 C41 H41B 108.7
C42 C41 H41B 108.7
H41A C41 H41B 107.6
C41 C42 C43 110.1(4)
C41 C42 H42A 109.6
C43 C42 H42A 109.6
C41 C42 H42B 109.6
C43 C42 H42B 109.6
H42A C42 H42B 108.1
C42 C43 C44 113.8(4)
C42 C43 C34 110.4(4)
C44 C43 C34 116.0(4)
C42 C43 H43 105.1
C44 C43 H43 105.1
C34 C43 H43 105.1
C31 C44 C54 112.6(4)
C31 C44 C45 105.3(4)
C54 C44 C45 107.2(4)
C31 C44 C43 107.1(4)
C54 C44 C43 114.9(4)
C45 C44 C43 109.3(4)
O4 C45 C44 110.7(4)
O4 C45 H45A 109.5
C44 C45 H45A 109.5
O4 C45 H45B 109.5
C44 C45 H45B 109.5
H45A C45 H45B 108.1
C45 O4 C46 110.1(4)
O3 C46 O4 113.0(5)
O3 C46 C47 112.4(4)
O4 C46 C47 104.3(3)
O3 C46 H46 109.0
O4 C46 H46 109.0
C47 C46 H46 109.0
C34 C53 H53A 109.5
C34 C53 H53B 109.5
H53A C53 H53B 109.5
C34 C53 H53C 109.5
H53A C53 H53C 109.5
H53B C53 H53C 109.5
C44 C54 H54A 109.5
C44 C54 H54B 109.5
H54A C54 H54B 109.5
C44 C54 H54C 109.5
H54A C54 H54C 109.5
H54B C54 H54C 109.5
C46A O3A C31A 114.2(10)
O3A C31A C44A 112.5(9)
O3A C31A C32A 112.8(10)
C44A C31A C32A 115.4(9)
O3A C31A H31A 105.0
C44A C31A H31A 105.0
C32A C31A H31A 105.0
C31A C32A C33A 108.9(8)
C31A C32A H32C 109.9
C33A C32A H32C 109.9
C31A C32A H32D 109.9
C33A C32A H32D 109.9
H32C C32A H32D 108.3
C32A C33A C34A 114.9(9)
C32A C33A H33C 108.5
C34A C33A H33C 108.5
C32A C33A H33D 108.5
C34A C33A H33D 108.5
H33C C33A H33D 107.5
C35A C34A C43A 107.8(9)
C35A C34A C33A 111.4(10)
C43A C34A C33A 108.8(8)
C35A C34A C53A 106.3(11)
C43A C34A C53A 113.0(9)
C33A C34A C53A 109.6(8)
C40A C35A C36A 119.6(12)
C40A C35A C34A 121.1(11)
C36A C35A C34A 119.3(11)
C37A C36A C35A 121.2(11)
C37A C36A H36A 119.4
C35A C36A H36A 119.4
C36A C37A C38A 119.8(14)
C36A C37A H37A 120.1
C38A C37A H37A 120.1
C39A C38A C37A 120.1(17)
C39A C38A H38A 119.9
C37A C38A H38A 119.9
C38A C39A C40A 121.6(14)
C38A C39A H39A 119.2
C40A C39A H39A 119.2
C35A C40A C39A 117.6(12)
C35A C40A C41A 123.7(11)
C39A C40A C41A 118.7(11)
C40A C41A C42A 114.7(10)
C40A C41A H41C 108.6
C42A C41A H41C 108.6
C40A C41A H41D 108.6
C42A C41A H41D 108.6
H41C C41A H41D 107.6
C43A C42A C41A 109.1(10)
C43A C42A H42C 109.9
C41A C42A H42C 109.9
C43A C42A H42D 109.9
C41A C42A H42D 109.9
H42C C42A H42D 108.3
C42A C43A C34A 111.8(9)
C42A C43A C44A 115.1(8)
C34A C43A C44A 116.1(8)
C42A C43A H43A 104.0
C34A C43A H43A 104.0
C44A C43A H43A 104.0
C31A C44A C45A 107.0(9)
C31A C44A C54A 111.7(10)
C45A C44A C54A 106.6(10)
C31A C44A C43A 107.5(9)
C45A C44A C43A 108.8(8)
C54A C44A C43A 114.9(10)
O4A C45A C44A 111.8(11)
O4A C45A H45C 109.3
C44A C45A H45C 109.3
O4A C45A H45D 109.3
C44A C45A H45D 109.3
H45C C45A H45D 107.9
C45A O4A C46A 116.7(15)
O3A C46A C47 119.5(6)
O3A C46A O4A 105.6(10)
C47 C46A O4A 105.8(8)
O3A C46A H46A 108.5
C47 C46A H46A 108.5
O4A C46A H46A 108.5
C34A C53A H53D 109.5
C34A C53A H53E 109.5
H53D C53A H53E 109.5
C34A C53A H53F 109.5
H53D C53A H53F 109.5
H53E C53A H53F 109.5
C44A C54A H54D 109.5
C44A C54A H54E 109.5
H54D C54A H54E 109.5
C44A C54A H54F 109.5
H54D C54A H54F 109.5
H54E C54A H54F 109.5
C52 C47 C48 118.7(3)
C52 C47 C46 122.5(3)
C48 C47 C46 118.8(3)
C52 C47 C46A 122.5(3)
C48 C47 C46A 118.8(3)
C49 C48 C47 120.3(4)
C49 C48 H48 119.9
C47 C48 H48 119.9
C50 C49 C48 120.2(4)
C50 C49 H49 119.9
C48 C49 H49 119.9
C51 C50 C49 119.3(3)
C51 C50 H50 120.3
C49 C50 H50 120.3
C52 C51 C50 120.6(4)
C52 C51 H51 119.7
C50 C51 H51 119.7
C51 C52 C47 120.8(3)
C51 C52 H52 119.6
C47 C52 H52 119.6

loop_
_geom_bond_atom_site_label_1
_geom_bond_atom_site_label_2
_geom_bond_distance
O1 C16 1.358(6)
O1 C1 1.442(7)
C1 C2 1.520(6)
C1 C14 1.533(6)
C1 H1 1.0000
C2 C3 1.533(6)
C2 H2A 0.9900
C2 H2B 0.9900
C3 C4 1.549(6)
C3 H3A 0.9900
C3 H3B 0.9900
C4 C23 1.532(7)
C4 C5 1.539(7)
C4 C13 1.554(6)
C5 C6 1.381(7)
C5 C10 1.406(7)
C6 C7 1.387(7)
C6 H6 0.9500
C7 C8 1.382(7)
C7 H7 0.9500
C8 C9 1.371(8)
C8 H8 0.9500
C9 C10 1.404(8)
C9 H9 0.9500
C10 C11 1.508(7)
C11 C12 1.511(7)
C11 H11A 0.9900
C11 H11B 0.9900
C12 C13 1.526(6)
C12 H12A 0.9900
C12 H12B 0.9900
C13 C14 1.548(6)
C13 H13 1.0000
C14 C15 1.538(6)
C14 C24 1.542(7)
C15 O2 1.450(7)
C15 H15A 0.9900
C15 H15B 0.9900
O2 C16 1.502(6)
C16 C17 1.497(5)
C16 H16 1.0000
C23 H23A 0.9800
C23 H23B 0.9800
C23 H23C 0.9800
C24 H24A 0.9800
C24 H24B 0.9800
C24 H24C 0.9800
O1A C16A 1.250(14)
O1A C1A 1.415(16)
C1A C14A 1.510(12)
C1A C2A 1.518(12)
C1A H1A 1.0000
C2A C3A 1.523(12)
C2A H2AA 0.9900
C2A H2AB 0.9900
C3A C4A 1.549(11)
C3A H3AA 0.9900
C3A H3AB 0.9900
C4A C5A 1.536(14)
C4A C23A 1.541(14)
C4A C13A 1.564(12)
C5A C10A 1.386(15)
C5A C6A 1.395(13)
C6A C7A 1.370(15)
C6A H6A 0.9500
C7A C8A 1.387(15)
C7A H7A 0.9500
C8A C9A 1.377(15)
C8A H8A 0.9500
C9A C10A 1.416(16)
C9A H9A 0.9500
C10A C11A 1.525(14)
C11A C12A 1.487(14)
C11A H11C 0.9900
C11A H11D 0.9900
C12A C13A 1.519(12)
C12A H12C 0.9900
C12A H12D 0.9900
C13A C14A 1.553(12)
C13A H13A 1.0000
C14A C15A 1.538(13)
C14A C24A 1.566(15)
C15A O2A 1.459(15)
C15A H15C 0.9900
C15A H15D 0.9900
O2A C16A 1.593(12)
C16A C17 1.497(5)
C16A H16A 1.0000
C23A H23D 0.9800
C23A H23E 0.9800
C23A H23F 0.9800
C24A H24D 0.9800
C24A H24E 0.9800
C24A H24F 0.9800
C17 C22 1.376(5)
C17 C18 1.393(5)
C18 C19 1.387(5)
C18 H18 0.9500
C19 C20 1.386(5)
C19 H19 0.9500
C20 C21 1.377(6)
C20 H20 0.9500
C21 C22 1.384(5)
C21 H21 0.9500
C22 H22 0.9500
O3 C46 1.337(9)
O3 C31 1.453(9)
C31 C32 1.514(6)
C31 C44 1.521(6)
C31 H31 1.0000
C32 C33 1.526(6)
C32 H32A 0.9900
C32 H32B 0.9900
C33 C34 1.544(6)
C33 H33A 0.9900
C33 H33B 0.9900
C34 C35 1.537(7)
C34 C53 1.551(7)
C34 C43 1.558(6)
C35 C36 1.389(7)
C35 C40 1.398(7)
C36 C37 1.379(8)
C36 H36 0.9500
C37 C38 1.389(7)
C37 H37 0.9500
C38 C39 1.368(8)
C38 H38 0.9500
C39 C40 1.397(8)
C39 H39 0.9500
C40 C41 1.518(8)
C41 C42 1.523(7)
C41 H41A 0.9900
C41 H41B 0.9900
C42 C43 1.533(5)
C42 H42A 0.9900
C42 H42B 0.9900
C43 C44 1.542(6)
C43 H43 1.0000
C44 C54 1.535(7)
C44 C45 1.541(6)
C45 O4 1.436(7)
C45 H45A 0.9900
C45 H45B 0.9900
O4 C46 1.474(6)
C46 C47 1.494(5)
C46 H46 1.0000
C53 H53A 0.9800
C53 H53B 0.9800
C53 H53C 0.9800
C54 H54A 0.9800
C54 H54B 0.9800
C54 H54C 0.9800
O3A C46A 1.321(14)
O3A C31A 1.461(16)
C31A C44A 1.491(13)
C31A C32A 1.505(12)
C31A H31A 1.0000
C32A C33A 1.511(13)
C32A H32C 0.9900
C32A H32D 0.9900
C33A C34A 1.550(12)
C33A H33C 0.9900
C33A H33D 0.9900
C34A C35A 1.547(16)
C34A C43A 1.548(12)
C34A C53A 1.573(14)
C35A C40A 1.390(16)
C35A C36A 1.406(15)
C36A C37A 1.369(16)
C36A H36A 0.9500
C37A C38A 1.377(17)
C37A H37A 0.9500
C38A C39A 1.365(16)
C38A H38A 0.9500
C39A C40A 1.424(17)
C39A H39A 0.9500
C40A C41A 1.497(15)
C41A C42A 1.527(16)
C41A H41C 0.9900
C41A H41D 0.9900
C42A C43A 1.525(13)
C42A H42C 0.9900
C42A H42D 0.9900
C43A C44A 1.551(14)
C43A H43A 1.0000
C44A C45A 1.514(13)
C44A C54A 1.533(15)
C45A O4A 1.45(2)
C45A H45C 0.9900
C45A H45D 0.9900
O4A C46A 1.560(19)
C46A C47 1.494(5)
C46A H46A 1.0000
C53A H53D 0.9800
C53A H53E 0.9800
C53A H53F 0.9800
C54A H54D 0.9800
C54A H54E 0.9800
C54A H54F 0.9800
C47 C52 1.378(5)
C47 C48 1.395(5)
C48 C49 1.388(5)
C48 H48 0.9500
C49 C50 1.382(6)
C49 H49 0.9500
C50 C51 1.379(5)
C50 H50 0.9500
C51 C52 1.378(5)
C51 H51 0.9500
C52 H52 0.9500

loop_
_geom_torsion_atom_site_label_1
_geom_torsion_atom_site_label_2
_geom_torsion_atom_site_label_3
_geom_torsion_atom_site_label_4
_geom_torsion
C16 O1 C1 C2 167.4(4)
C16 O1 C1 C14 -66.9(6)
O1 C1 C2 C3 -171.6(5)
C14 C1 C2 C3 63.6(5)
C1 C2 C3 C4 -57.8(5)
C2 C3 C4 C23 -74.9(5)
C2 C3 C4 C5 168.5(4)
C2 C3 C4 C13 51.1(5)
C23 C4 C5 C6 -78.6(6)
C3 C4 C5 C6 38.9(7)
C13 C4 C5 C6 157.1(5)
C23 C4 C5 C10 97.9(6)
C3 C4 C5 C10 -144.6(5)
C13 C4 C5 C10 -26.4(7)
C10 C5 C6 C7 3.4(10)
C4 C5 C6 C7 -180.0(6)
C5 C6 C7 C8 -1.1(10)
C6 C7 C8 C9 -1.7(11)
C7 C8 C9 C10 2.1(11)
C8 C9 C10 C5 0.2(10)
C8 C9 C10 C11 178.4(7)
C6 C5 C10 C9 -2.9(9)
C4 C5 C10 C9 -179.5(5)
C6 C5 C10 C11 179.0(6)
C4 C5 C10 C11 2.4(10)
C9 C10 C11 C12 173.7(6)
C5 C10 C11 C12 -8.2(9)
C10 C11 C12 C13 38.6(7)
C11 C12 C13 C14 161.2(5)
C11 C12 C13 C4 -65.6(6)
C23 C4 C13 C12 -61.6(5)
C5 C4 C13 C12 57.5(5)
C3 C4 C13 C12 176.3(4)
C23 C4 C13 C14 71.2(5)
C5 C4 C13 C14 -169.6(4)
C3 C4 C13 C14 -50.8(5)
O1 C1 C14 C15 58.1(5)
C2 C1 C14 C15 -176.5(4)
O1 C1 C14 C24 -58.2(5)
C2 C1 C14 C24 67.1(5)
O1 C1 C14 C13 173.5(4)
C2 C1 C14 C13 -61.1(5)
C12 C13 C14 C1 -174.0(4)
C4 C13 C14 C1 55.2(5)
C12 C13 C14 C15 -61.4(6)
C4 C13 C14 C15 167.7(4)
C12 C13 C14 C24 59.5(6)
C4 C13 C14 C24 -71.4(5)
C1 C14 C15 O2 -53.7(6)
C24 C14 C15 O2 66.8(6)
C13 C14 C15 O2 -167.0(5)
C14 C15 O2 C16 55.4(7)
C1 O1 C16 C17 -177.4(4)
C1 O1 C16 O2 64.4(6)
C15 O2 C16 O1 -59.9(6)
C15 O2 C16 C17 176.7(4)
C16A O1A C1A C14A 66.7(16)
C16A O1A C1A C2A -165.3(11)
O1A C1A C2A C3A 169.0(11)
C14A C1A C2A C3A -64.0(12)
C1A C2A C3A C4A 58.5(12)
C2A C3A C4A C5A -167.7(9)
C2A C3A C4A C23A 75.6(10)
C2A C3A C4A C13A -51.6(11)
C23A C4A C5A C10A -87.0(15)
C3A C4A C5A C10A 154.0(13)
C13A C4A C5A C10A 35.2(16)
C23A C4A C5A C6A 91.3(13)
C3A C4A C5A C6A -27.6(15)
C13A C4A C5A C6A -146.4(11)
C10A C5A C6A C7A 0(2)
C4A C5A C6A C7A -178.3(12)
C5A C6A C7A C8A -2(2)
C6A C7A C8A C9A 1(3)
C7A C8A C9A C10A 2(3)
C6A C5A C10A C9A 2(2)
C4A C5A C10A C9A -179.1(12)
C6A C5A C10A C11A 177.7(12)
C4A C5A C10A C11A -4(2)
C8A C9A C10A C5A -4(2)
C8A C9A C10A C11A -179.1(16)
C5A C10A C11A C12A -5(2)
C9A C10A C11A C12A 170.1(13)
C10A C11A C12A C13A -20.6(17)
C11A C12A C13A C14A -172.1(10)
C11A C12A C13A C4A 55.2(13)
C5A C4A C13A C12A -60.1(11)
C23A C4A C13A C12A 56.1(12)
C3A C4A C13A C12A -179.9(9)
C5A C4A C13A C14A 168.0(9)
C23A C4A C13A C14A -75.8(11)
C3A C4A C13A C14A 48.3(12)
O1A C1A C14A C15A -58.1(13)
C2A C1A C14A C15A 175.7(8)
O1A C1A C14A C13A -174.2(11)
C2A C1A C14A C13A 59.5(12)
O1A C1A C14A C24A 59.9(14)
C2A C1A C14A C24A -66.4(12)
C12A C13A C14A C1A 177.7(9)
C4A C13A C14A C1A -51.2(12)
C12A C13A C14A C15A 63.7(12)
C4A C13A C14A C15A -165.3(9)
C12A C13A C14A C24A -58.4(13)
C4A C13A C14A C24A 72.6(12)
C1A C14A C15A O2A 54.8(12)
C13A C14A C15A O2A 169.8(10)
C24A C14A C15A O2A -64.7(12)
C14A C15A O2A C16A -54.0(13)
C1A O1A C16A C17 -178.9(8)
C1A O1A C16A O2A -63.0(15)
C15A O2A C16A O1A 59.2(14)
C15A O2A C16A C17 -174.2(9)
O1 C16 C17 C22 96.5(4)
O2 C16 C17 C22 -143.3(4)
O1 C16 C17 C18 -83.8(5)
O2 C16 C17 C18 36.4(5)
O1A C16A C17 C22 -152.4(9)
O2A C16A C17 C22 87.0(7)
O1A C16A C17 C18 27.3(10)
O2A C16A C17 C18 -93.3(7)
C22 C17 C18 C19 1.8(5)
C16 C17 C18 C19 -177.9(3)
C16A C17 C18 C19 -177.9(3)
C17 C18 C19 C20 -1.2(5)
C18 C19 C20 C21 -0.3(5)
C19 C20 C21 C22 1.3(5)
C18 C17 C22 C21 -0.9(5)
C16 C17 C22 C21 178.8(3)
C16A C17 C22 C21 178.8(3)
C20 C21 C22 C17 -0.7(5)
C46 O3 C31 C32 170.4(6)
C46 O3 C31 C44 -65.2(8)
O3 C31 C32 C33 -171.1(6)
C44 C31 C32 C33 65.2(5)
C31 C32 C33 C34 -59.2(6)
C32 C33 C34 C35 167.6(4)
C32 C33 C34 C53 -75.7(5)
C32 C33 C34 C43 50.1(5)
C33 C34 C35 C36 30.5(7)
C53 C34 C35 C36 -87.0(6)
C43 C34 C35 C36 149.4(5)
C33 C34 C35 C40 -151.9(6)
C53 C34 C35 C40 90.6(7)
C43 C34 C35 C40 -33.0(7)
C40 C35 C36 C37 0.2(10)
C34 C35 C36 C37 177.9(6)
C35 C36 C37 C38 0.4(11)
C36 C37 C38 C39 -0.5(12)
C37 C38 C39 C40 0.1(12)
C38 C39 C40 C35 0.5(11)
C38 C39 C40 C41 174.1(7)
C36 C35 C40 C39 -0.6(11)
C34 C35 C40 C39 -178.3(5)
C36 C35 C40 C41 -173.8(6)
C34 C35 C40 C41 8.5(11)
C39 C40 C41 C42 177.3(6)
C35 C40 C41 C42 -9.4(11)
C40 C41 C42 C43 36.3(7)
C41 C42 C43 C44 163.0(5)
C41 C42 C43 C34 -64.4(6)
C35 C34 C43 C42 60.6(5)
C33 C34 C43 C42 -178.8(4)
C53 C34 C43 C42 -57.4(5)
C35 C34 C43 C44 -168.0(4)
C33 C34 C43 C44 -47.4(5)
C53 C34 C43 C44 74.0(5)
O3 C31 C44 C54 -57.6(7)
C32 C31 C44 C54 66.1(5)
O3 C31 C44 C45 58.9(7)
C32 C31 C44 C45 -177.4(4)
O3 C31 C44 C43 175.2(6)
C32 C31 C44 C43 -61.2(5)
C42 C43 C44 C31 -177.6(4)
C34 C43 C44 C31 52.6(5)
C42 C43 C44 C54 56.5(6)
C34 C43 C44 C54 -73.2(5)
C42 C43 C44 C45 -64.1(5)
C34 C43 C44 C45 166.2(4)
C31 C44 C45 O4 -54.4(5)
C54 C44 C45 O4 65.7(5)
C43 C44 C45 O4 -169.1(4)
C44 C45 O4 C46 54.3(6)
C31 O3 C46 O4 64.2(8)
C31 O3 C46 C47 -178.0(5)
C45 O4 C46 O3 -60.9(7)
C45 O4 C46 C47 176.7(4)
C46A O3A C31A C44A 67.2(15)
C46A O3A C31A C32A -160.1(11)
O3A C31A C32A C33A 169.5(12)
C44A C31A C32A C33A -59.3(13)
C31A C32A C33A C34A 54.3(13)
C32A C33A C34A C35A -168.1(11)
C32A C33A C34A C43A -49.5(12)
C32A C33A C34A C53A 74.5(11)
C43A C34A C35A C40A 25(2)
C33A C34A C35A C40A 144.1(16)
C53A C34A C35A C40A -96.6(18)
C43A C34A C35A C36A -154.7(14)
C33A C34A C35A C36A -35.4(19)
C53A C34A C35A C36A 83.9(17)
C40A C35A C36A C37A 1(3)
C34A C35A C36A C37A -179.8(15)
C35A C36A C37A C38A -3(3)
C36A C37A C38A C39A 3(3)
C37A C38A C39A C40A -3(3)
C36A C35A C40A C39A 0(3)
C34A C35A C40A C39A -179.3(13)
C36A C35A C40A C41A 177.0(15)
C34A C35A C40A C41A -3(3)
C38A C39A C40A C35A 1(3)
C38A C39A C40A C41A -176.2(19)
C35A C40A C41A C42A 9(2)
C39A C40A C41A C42A -173.8(13)
C40A C41A C42A C43A -38.9(17)
C41A C42A C43A C34A 64.5(13)
C41A C42A C43A C44A -160.3(10)
C35A C34A C43A C42A -55.9(13)
C33A C34A C43A C42A -176.8(9)
C53A C34A C43A C42A 61.2(12)
C35A C34A C43A C44A 169.3(11)
C33A C34A C43A C44A 48.4(12)
C53A C34A C43A C44A -73.6(12)
O3A C31A C44A C45A -55.0(13)
C32A C31A C44A C45A 173.6(9)
O3A C31A C44A C54A 61.3(13)
C32A C31A C44A C54A -70.1(13)
O3A C31A C44A C43A -171.7(11)
C32A C31A C44A C43A 56.9(12)
C42A C43A C44A C31A 174.9(9)
C34A C43A C44A C31A -51.7(12)
C42A C43A C44A C45A 59.4(13)
C34A C43A C44A C45A -167.2(10)
C42A C43A C44A C54A -60.0(13)
C34A C43A C44A C54A 73.4(12)
C31A C44A C45A O4A 47.4(19)
C54A C44A C45A O4A -72.2(18)
C43A C44A C45A O4A 163.3(16)
C44A C45A O4A C46A -48(3)
C31A O3A C46A C47 -177.9(8)
C31A O3A C46A O4A -59.0(16)
C45A O4A C46A O3A 52(2)
C45A O4A C46A C47 -179.9(17)
O3 C46 C47 C52 -30.1(6)
O4 C46 C47 C52 92.7(4)
O3 C46 C47 C48 150.1(6)
O4 C46 C47 C48 -87.1(4)
O3A C46A C47 C52 80.1(8)
O4A C46A C47 C52 -38.6(12)
O3A C46A C47 C48 -99.6(8)
O4A C46A C47 C48 141.6(12)
C52 C47 C48 C49 -1.3(5)
C46 C47 C48 C49 178.4(3)
C46A C47 C48 C49 178.4(3)
C47 C48 C49 C50 1.6(5)
C48 C49 C50 C51 -0.9(5)
C49 C50 C51 C52 -0.1(5)
C50 C51 C52 C47 0.3(5)
C48 C47 C52 C51 0.4(5)
C46 C47 C52 C51 -179.4(3)
C46A C47 C52 C51 -179.4(3)
